data_4114547
loop_
_publ_author_name
'Daniel Imbert'
'Martine Cantuel'
'Jean-Claude G. B\"unzli'
'G\'erald Bernardinelli'
'Claude Piguet'

_publ_contact_author
;
     Dr Gerald Bernardinelli
     Laboratory of X-ray Crystallography
     University of Geneva
     24, quai E. Ansermet
     CH - 1211 Geneva 4
     Switzerland
;
_publ_contact_author_email gerald.bernardinelli@cryst.unige.ch
_publ_contact_author_fax '41 (22) 702 61 08'
_publ_contact_author_phone '41 (22) 702 62 02'
_publ_section_title
;
 Extending Lifetimes of Lanthanide-Based Near-Infrared Emitters (Nd, Yb)
 in the Millisecond Range through Cr(III) Sensitization in Discrete
 Bimetallic Edifices
;
_journal_name_full 'Journal of the American Chemical Society'
_journal_page_first 15698
_journal_page_last 15699
_journal_paper_doi 10.1021/ja0386501
_journal_volume 125
_journal_year 2003
_chemical_formula_moiety
;
Nd Cr (C33 H33 N7 O)3 (C F3 S O3)6 (C2 H3 N)4 (H2 O)
;
_chemical_formula_sum 'C113 H113 Cr F18 N25 Nd O22 S6'
_chemical_formula_weight 2904.1
_space_group_IT_number 14
_symmetry_cell_setting monoclinic
_symmetry_space_group_name_Hall '-P 2yn'
_symmetry_space_group_name_H-M 'P 1 21/n 1'
_audit_conform_dict_name cif_core.dic
_audit_conform_dict_version 2.0.1
_audit_creation_date 2003-09-18
_audit_creation_method from_xtal_archive_file_using_CIFIO
_audit_update_record 2003-09-18
_cell_angle_alpha 90.00000
_cell_angle_beta 92.002(6)
_cell_angle_gamma 90.00000
_cell_formula_units_Z 4
_cell_length_a 22.2394(11)
_cell_length_b 22.9564(9)
_cell_length_c 24.6976(13)
_cell_measurement_reflns_used 7998
_cell_measurement_temperature 200
_cell_measurement_theta_max 25.9
_cell_measurement_theta_min 3.1
_cell_volume 12601.3(10)
_computing_cell_refinement 'CELL (Stoe & Cie, 1999)'
_computing_data_collection 'EXPOSE (Stoe & Cie, 1999)'
_computing_data_reduction 'XRED (Stoe & Cie, 1999)'
_computing_molecular_graphics xtal_gx3
_computing_publication_material xtal_CIFIO
_computing_structure_refinement xtal_CRYLSQ
_diffrn_detector_area_resol_mean 6
_diffrn_measured_fraction_theta_full 1.0
_diffrn_measured_fraction_theta_max .99
_diffrn_measurement_device_type 'Stoe Ipds'
_diffrn_measurement_method \f
_diffrn_radiation_type MoK\a
_diffrn_radiation_wavelength .71073
_diffrn_reflns_av_R_equivalents .074
_diffrn_reflns_limit_h_max 27
_diffrn_reflns_limit_h_min -27
_diffrn_reflns_limit_k_max 28
_diffrn_reflns_limit_k_min -28
_diffrn_reflns_limit_l_max 30
_diffrn_reflns_limit_l_min -30
_diffrn_reflns_number 100172
_diffrn_reflns_theta_full 25.99
_diffrn_reflns_theta_max 25.99
_diffrn_standards_decay_% 0
_exptl_absorpt_coefficient_mu .697
_exptl_absorpt_correction_T_max .9359
_exptl_absorpt_correction_T_min .8325
_exptl_absorpt_correction_type numerical
_exptl_absorpt_process_details 'XRED; Stoe & Cie, 1999'
_exptl_crystal_colour yellow
_exptl_crystal_density_diffrn 1.531
_exptl_crystal_density_meas ?
_exptl_crystal_description prism
_exptl_crystal_size_max .29
_exptl_crystal_size_mid .22
_exptl_crystal_size_min .15
_refine_diff_density_max 1.034
_refine_diff_density_min -1.156
_refine_ls_abs_structure_details none
_refine_ls_extinction_method none
_refine_ls_goodness_of_fit_ref 1.172
_refine_ls_hydrogen_treatment noref
_refine_ls_number_parameters 1841
_refine_ls_number_reflns 13365
_refine_ls_R_factor_gt .047
_refine_ls_shift/su_max .033
_refine_ls_structure_factor_coef F
_refine_ls_weighting_details \w=1/[\s^2^(Fo)+0.0002(Fo^2^)]
_refine_ls_weighting_scheme calc
_refine_ls_wR_factor_ref .046
_reflns_number_gt 12492
_reflns_number_total 24506
_reflns_threshold_expression 'refl observed if Fo > 3.99 \s(Fo)'
_cod_data_source_file ja0386501si20031023_082127_1.cif
_cod_data_source_block NDCR
_cod_depositor_comments
;
The following automatic conversions were performed:

'_exptl_crystal_density_meas' value 'not_measured' was changed to '?'
- the value is perceived as not measured.

Automatic conversion script
Id: cif_fix_values 3008 2015-01-20 13:52:24Z robertas 
;
_cod_original_cell_volume 12601.3(11)
_cod_database_code 4114547

loop_
_symmetry_equiv_pos_as_xyz
+x,+y,+z
1/2-x,1/2+y,1/2-z
-x,-y,-z
1/2+x,1/2-y,1/2+z

loop_
_atom_site_label
_atom_site_fract_x
_atom_site_fract_y
_atom_site_fract_z
_atom_site_U_iso_or_equiv
_atom_site_occupancy
_atom_site_adp_type
Nd .523368(14) .221876(15) .637227(13) .02675(16) 1.00000 Uani
Cr .10686(4) .23697(4) .60037(4) .0285(5) 1.00000 Uani
O1a .60340(17) .15025(19) .62346(16) .037(3) 1.00000 Uani
N1a .04676(19) .2192(3) .66061(18) .033(3) 1.00000 Uani
N2a .15099(19) .2719(3) .66514(18) .033(3) 1.00000 Uani
N3a .1523(3) .2926(3) .7530(2) .043(4) 1.00000 Uani
N4a .4528(2) .2626(3) .55824(19) .033(3) 1.00000 Uani
N5a .4417(3) .2915(3) .4721(2) .038(4) 1.00000 Uani
N6a .5325(2) .1779(3) .53907(19) .032(3) 1.00000 Uani
N7a .6098(3) .0562(3) .5953(2) .041(4) 1.00000 Uani
C1a -.0075(3) .1937(3) .6524(3) .039(4) 1.00000 Uani
C2a -.0439(3) .1796(4) .6953(4) .051(5) 1.00000 Uani
C3a -.0216(4) .1901(4) .7477(3) .057(5) 1.00000 Uani
C4a .0342(4) .2156(4) .7560(3) .054(5) 1.00000 Uani
C5a .0673(3) .2314(3) .7117(3) .037(4) 1.00000 Uani
C6a .1240(3) .2633(3) .7119(3) .036(4) 1.00000 Uani
C7a .1980(3) .3115(3) .6751(3) .033(4) 1.00000 Uani
C8a .2379(3) .3381(3) .6408(3) .037(4) 1.00000 Uani
C9a .2757(3) .3812(3) .6627(3) .039(4) 1.00000 Uani
C10a .2744(3) .3942(3) .7188(4) .048(5) 1.00000 Uani
C11a .2365(3) .3659(4) .7540(3) .050(5) 1.00000 Uani
C12a .1979(3) .3250(3) .7311(3) .039(4) 1.00000 Uani
C13a .3156(3) .4167(3) .6276(3) .048(5) 1.00000 Uani
C14a .3462(3) .3839(3) .5834(3) .039(4) 1.00000 Uani
C15a .3823(3) .3366(3) .5969(3) .038(4) 1.00000 Uani
C16a .4130(3) .3095(3) .5553(3) .036(4) 1.00000 Uani
C17a .4069(3) .3277(3) .5023(3) .039(4) 1.00000 Uani
C18a .3707(3) .3756(4) .4869(3) .052(5) 1.00000 Uani
C19a .3410(3) .4027(3) .5294(4) .052(5) 1.00000 Uani
C20a .4689(3) .2527(3) .5077(3) .032(4) 1.00000 Uani
C21a .5106(3) .2059(3) .4948(3) .035(4) 1.00000 Uani
C22a .5284(4) .1897(4) .4435(3) .050(5) 1.00000 Uani
C23a .5703(4) .1465(4) .4387(3) .054(5) 1.00000 Uani
C24a .5930(3) .1178(3) .4836(3) .042(4) 1.00000 Uani
C25a .5717(3) .1346(3) .5333(3) .033(4) 1.00000 Uani
C26a .5961(3) .1122(3) .5869(3) .036(4) 1.00000 Uani
C27a .6398(4) .0385(4) .6473(3) .059(5) 1.00000 Uani
C28a .7034(4) .0217(5) .6397(4) .086(7) 1.00000 Uani
C29a .5887(4) .0076(3) .5604(3) .050(5) 1.00000 Uani
C30a .5243(4) -.0081(4) .5700(4) .066(6) 1.00000 Uani
C31a -.1052(4) .1531(4) .6832(4) .066(6) 1.00000 Uani
C32a .1374(4) .2941(4) .8108(3) .057(5) 1.00000 Uani
C33a .4467(4) .2969(4) .4127(3) .061(5) 1.00000 Uani
O1b .59187(16) .2819(3) .58594(15) .038(3) 1.00000 Uani
N1b .0544(2) .1930(3) .54298(19) .030(3) 1.00000 Uani
N2b .1395(2) .1552(2) .60930(19) .030(3) 1.00000 Uani
N3b .1322(3) .0610(2) .58847(19) .032(3) 1.00000 Uani
N4b .4446(2) .2623(3) .70468(19) .032(3) 1.00000 Uani
N5b .4178(3) .3281(3) .76634(19) .037(3) 1.00000 Uani
N6b .5212(3) .3350(3) .6554(2) .034(3) 1.00000 Uani
N7b .5937(3) .3629(3) .5345(3) .061(5) 1.00000 Uani
C1b .0115(3) .2177(3) .5109(3) .034(4) 1.00000 Uani
C2b -.0251(3) .1851(3) .4750(3) .038(4) 1.00000 Uani
C3b -.0157(3) .1263(4) .4731(3) .049(5) 1.00000 Uani
C4b .0286(4) .0999(3) .5068(3) .049(5) 1.00000 Uani
C5b .0632(3) .1344(3) .5407(3) .031(4) 1.00000 Uani
C6b .1111(3) .1151(3) .5785(3) .028(4) 1.00000 Uani
C7b .1803(3) .1242(3) .6430(3) .030(4) 1.00000 Uani
C8b .2200(3) .1434(3) .6846(3) .028(4) 1.00000 Uani
C9b .2517(3) .1006(3) .7132(3) .032(4) 1.00000 Uani
C10b .2444(3) .0415(3) .7002(3) .036(4) 1.00000 Uani
C11b .2071(3) .0222(3) .6579(3) .035(4) 1.00000 Uani
C12b .1748(3) .0651(3) .6304(3) .029(4) 1.00000 Uani
C13b .2908(3) .1159(3) .7632(3) .038(4) 1.00000 Uani
C14b .3212(3) .1751(3) .7637(3) .033(4) 1.00000 Uani
C15b .3668(3) .1865(3) .7292(3) .035(4) 1.00000 Uani
C16b .3972(3) .2393(3) .7333(3) .031(4) 1.00000 Uani
C17b .3804(3) .2799(3) .7723(3) .033(3) 1.00000 Uani
C18b .3340(3) .2704(3) .8076(3) .039(4) 1.00000 Uani
C19b .3044(3) .2167(4) .8023(3) .037(4) 1.00000 Uani
C20b .4551(3) .3145(3) .7257(3) .034(4) 1.00000 Uani
C21b .5006(3) .3536(3) .7028(3) .036(4) 1.00000 Uani
C22b .5224(3) .4049(4) .7273(3) .053(5) 1.00000 Uani
C23b .5639(4) .4371(4) .6997(4) .066(6) 1.00000 Uani
C24b .5836(4) .4186(4) .6500(4) .057(5) 1.00000 Uani
C25b .5612(3) .3665(3) .6290(3) .041(4) 1.00000 Uani
C26b .5835(3) .3355(4) .5801(3) .041(5) 1.00000 Uani
C27b .6196(5) .3299(4) .4898(3) .071(6) 1.00000 Uani
C28b .6871(5) .3314(5) .4917(4) .102(8) 1.00000 Uani
C29b .5598(6) .4174(8) .5177(11) .073(16) .50000 Uani
C29b' .5896(10) .4252(7) .5265(10) .077(16) .50000 Uani
C30b .6039(8) .4644(7) .5046(9) .092(15) .50000 Uani
C30b' .5312(12) .4388(9) .5016(16) .16(3) .50000 Uani
C31b -.0711(3) .2142(4) .4379(3) .050(4) 1.00000 Uani
C32b .1112(3) .0057(3) .5646(3) .047(4) 1.00000 Uani
C33b .4130(3) .3814(3) .7989(3) .045(4) 1.00000 Uani
O1c .59523(17) .24874(18) .70780(16) .037(3) 1.00000 Uani
N1c .0735(3) .3194(3) .5823(2) .035(3) 1.00000 Uani
N2c .1639(2) .2627(2) .54328(19) .032(3) 1.00000 Uani
N3c .1904(3) .3293(3) .4831(3) .039(4) 1.00000 Uani
N4c .45985(19) .1267(3) .63594(19) .031(3) 1.00000 Uani
N5c .4279(3) .0436(3) .6725(3) .038(4) 1.00000 Uani
N6c .5359(2) .1508(3) .72179(18) .031(3) 1.00000 Uani
N7c .6230(3) .2544(3) .7967(2) .040(3) 1.00000 Uani
C1c .0271(3) .3452(3) .6061(3) .044(4) 1.00000 Uani
C2c .0115(3) .4039(4) .5967(4) .058(5) 1.00000 Uani
C3c .0451(4) .4348(3) .5609(4) .053(5) 1.00000 Uani
C4c .0923(3) .4088(3) .5357(3) .045(4) 1.00000 Uani
C5c .1053(3) .3508(3) .5469(3) .035(4) 1.00000 Uani
C6c .1528(3) .3163(3) .5231(3) .032(4) 1.00000 Uani
C7c .2108(3) .2397(3) .5135(3) .033(4) 1.00000 Uani
C8c .2390(3) .1846(3) .5162(3) .033(4) 1.00000 Uani
C9c .2828(3) .1739(3) .4784(3) .037(4) 1.00000 Uani
C10c .2990(3) .2160(4) .4408(3) .041(4) 1.00000 Uani
C11c .2724(3) .2708(4) .4389(3) .045(4) 1.00000 Uani
C12c .2275(3) .2811(4) .4760(3) .037(4) 1.00000 Uani
C13c .3122(3) .1140(3) .4771(3) .040(4) 1.00000 Uani
C14c .3405(3) .0939(3) .5302(3) .037(4) 1.00000 Uani
C15c .3863(3) .1266(3) .5553(3) .035(4) 1.00000 Uani
C16c .4126(3) .1042(3) .6032(3) .032(4) 1.00000 Uani
C17c .3925(3) .0530(3) .6260(3) .038(4) 1.00000 Uani
C18c .3468(3) .0193(3) .6008(3) .043(4) 1.00000 Uani
C19c .3214(3) .0409(3) .5531(3) .043(4) 1.00000 Uani
C20c .4673(3) .0882(3) .6766(3) .031(4) 1.00000 Uani
C21c .5152(3) .0958(3) .7181(3) .034(4) 1.00000 Uani
C22c .5408(3) .0503(3) .7484(3) .040(4) 1.00000 Uani
C23c .5903(3) .0624(3) .7823(3) .043(4) 1.00000 Uani
C24c .6110(3) .1183(3) .7870(3) .040(4) 1.00000 Uani
C25c .5822(3) .1623(3) .7566(3) .033(4) 1.00000 Uani
C26c .6010(3) .2248(3) .7542(3) .034(4) 1.00000 Uani
C27c .6229(3) .2317(3) .8529(3) .043(4) 1.00000 Uani
C28c .5991(4) .2755(4) .8925(3) .064(5) 1.00000 Uani
C29c .6474(4) .3133(4) .7885(3) .049(5) 1.00000 Uani
C30c .7131(4) .3172(4) .8065(4) .077(6) 1.00000 Uani
C31c -.0416(4) .4297(4) .6261(5) .087(7) 1.00000 Uani
C32c .1927(4) .3822(4) .4488(3) .055(5) 1.00000 Uani
C33c .4167(3) -.0045(3) .7108(3) .050(5) 1.00000 Uani
S1d .44126(9) .13549(9) .32026(8) .0560(12) 1.00000 Uani
O1d .4081(3) .1301(4) .3685(3) .105(5) 1.00000 Uani
O2d .4875(3) .1782(3) .3220(3) .094(5) 1.00000 Uani
O3d .4597(4) .0827(3) .2979(4) .126(6) 1.00000 Uani
C1d .3872(5) .1635(6) .2697(5) .097(9) 1.00000 Uani
F1d .4131(4) .1743(4) .2239(3) .125(5) 1.00000 Uani
F2d .3679(4) .2159(4) .2886(4) .157(7) 1.00000 Uani
F3d .3424(3) .1325(5) .2628(4) .173(7) 1.00000 Uani
S1e .24135(11) .51560(11) .39527(11) .0790(16) 1.00000 Uani
O1e .2208(4) .5301(4) .4488(3) .120(6) 1.00000 Uani
O2e .3029(3) .4966(3) .3947(3) .108(6) 1.00000 Uani
O3e .2013(3) .4810(4) .3633(3) .107(5) 1.00000 Uani
C1e .2420(5) .5839(6) .3613(5) .096(8) 1.00000 Uani
F1e .2609(3) .5789(3) .3103(3) .124(5) 1.00000 Uani
F2e .1884(3) .6095(4) .3561(3) .150(6) 1.00000 Uani
F3e .2793(4) .6223(3) .3853(4) .148(6) 1.00000 Uani
S1f .55970(10) .47538(11) .87028(10) .0701(15) 1.00000 Uani
O1f .5557(4) .5096(3) .8217(3) .110(6) 1.00000 Uani
O2f .5376(3) .5027(3) .9187(3) .085(5) 1.00000 Uani
O3f .5430(3) .4155(3) .8638(3) .082(4) 1.00000 Uani
C1f .6381(5) .4724(6) .8846(5) .097(8) 1.00000 Uani
F1f .6610(3) .5264(4) .8945(3) .137(6) 1.00000 Uani
F2f .6513(3) .4411(4) .9290(4) .149(7) 1.00000 Uani
F3f .6691(3) .4493(4) .8460(4) .169(7) 1.00000 Uani
S1g .2401(3) .8597(2) .5759(3) .041(3) .60000 Uani
O1g .2953(5) .8858(5) .5953(4) .041(7) .60000 Uani
O2g .1900(7) .8812(6) .6024(6) .050(9) .60000 Uani
O3g .2431(6) .7982(5) .5821(5) .075(9) .60000 Uani
C1g .2299(3) .8748(4) .5034(3) .068(10) .60000 Uani
F1g .1780(4) .8530(5) .4849(3) .102(8) .60000 Uani
F2g .2302(5) .9305(5) .4955(4) .112(8) .60000 Uani
F3g .2743(4) .8507(5) .4764(3) .110(8) .60000 Uani
S1g' .2419(5) .8818(4) .5685(4) .045(5) .40000 Uani
O1g' .2887(10) .8882(7) .6068(8) .13(3) .40000 Uani
O2g' .2473(6) .9233(6) .5276(5) .071(10) .40000 Uani
O3g' .1837(9) .8879(6) .5927(8) .032(9) .40000 Uani
C1g' .2454(5) .8096(4) .5380(5) .080(18) .40000 Uani
F1g' .2008(6) .8034(6) .5011(6) .113(13) .40000 Uani
F2g' .2973(6) .8028(6) .5145(6) .117(12) .40000 Uani
F3g' .2401(8) .7701(5) .5749(7) .104(13) .40000 Uani
S1h .3867(4) .5999(4) .6635(4) .130(8) .60000 Uani
O1h .3360(6) .5763(6) .6345(7) .114(12) .60000 Uani
O2h .4055(6) .6532(6) .6391(5) .105(10) .60000 Uani
O3h .3725(5) .6115(7) .7195(6) .175(17) .60000 Uani
C1h .4472(5) .5480(4) .6625(4) .13(3) .60000 Uani
F1h .4929(4) .5665(4) .6916(5) .109(8) .60000 Uani
F2h .4292(6) .4993(7) .6821(8) .23(2) .60000 Uani
F3h .4638(7) .5401(7) .6131(6) .224(17) .60000 Uani
S1h' .3779(3) .6096(4) .6598(3) .048(4) .40000 Uani
O1h' .3409(9) .5825(9) .6177(8) .16(3) .40000 Uani
O2h' .3434(7) .6501(7) .6893(7) .141(19) .40000 Uani
O3h' .4277(6) .6395(6) .6359(6) .045(4) .40000 Uiso
C1h' .4071(5) .5560(5) .7038(5) .079(17) .40000 Uani
F1h' .4419(9) .5210(9) .6770(9) .19(3) .40000 Uani
F2h' .4389(9) .5806(7) .7435(8) .19(2) .40000 Uani
F3h' .3637(7) .5264(6) .7237(6) .109(12) .40000 Uani
S1i .49674(8) .11264(8) .92339(7) .0415(10) 1.00000 Uani
O1i .5483(3) .0863(3) .9010(3) .078(4) 1.00000 Uani
O2i .5076(3) .1659(2) .9511(2) .066(4) 1.00000 Uani
O3i .4575(3) .0735(3) .9500(3) .070(4) 1.00000 Uani
C1i .4512(3) .1351(4) .8643(3) .048(5) 1.00000 Uani
F1i .39825(16) .15613(19) .87901(16) .059(3) 1.00000 Uani
F2i .43965(19) .0907(3) .83102(17) .077(3) 1.00000 Uani
F3i .47742(18) .1765(3) .83585(17) .072(3) 1.00000 Uani
N1v .3921(4) .2280(5) 1.0844(4) .099(7) 1.00000 Uani
C1v .3741(4) .1955(5) 1.0542(5) .078(7) 1.00000 Uani
C2v .3515(5) .1552(5) 1.0142(5) .107(8) 1.00000 Uani
N1w .1484(5) .4727(5) .6649(4) .103(8) 1.00000 Uani
C1w .1693(5) .5017(5) .6321(5) .077(8) 1.00000 Uani
C2w .1934(5) .5388(6) .5914(5) .096(8) 1.00000 Uani
N1x .3328(6) .3604(6) .3379(5) .162(11) 1.00000 Uani
C1x .3176(7) .3949(7) .3134(6) .149(12) 1.00000 Uani
C2x .3016(7) .4416(6) .2711(5) .127(10) 1.00000 Uani
N1y .7314(5) .1729(6) .7240(6) .156(11) 1.00000 Uani
C1y .7335(5) .2003(6) .6845(6) .103(9) 1.00000 Uani
C2y .7344(5) .2349(6) .6395(6) .117(9) 1.00000 Uani
O1w .0658(6) .3782(6) .7161(5) .088(9) .50000 Uani
O2w .4410(6) .5613(10) .8147(6) .159(15) .50000 Uani
H1a -.02316 .18370 .61114 .05000 1.00000 Uiso
H3a -.04823 .17794 .78213 .05000 1.00000 Uiso
H4a .05208 .22332 .79683 .05000 1.00000 Uiso
H8a .23976 .32563 .59817 .05000 1.00000 Uiso
H10a .30478 .42742 .73505 .05000 1.00000 Uiso
H11a .23749 .37563 .79738 .05000 1.00000 Uiso
H131a .28820 .45085 .60823 .05000 1.00000 Uiso
H132a .35060 .43663 .65339 .05000 1.00000 Uiso
H15a .38654 .32125 .63841 .05000 1.00000 Uiso
H18a .36620 .39053 .44552 .05000 1.00000 Uiso
H19a .31229 .43972 .51982 .05000 1.00000 Uiso
H22a .50938 .21095 .40745 .05000 1.00000 Uiso
H23a .58608 .13471 .39879 .05000 1.00000 Uiso
H24a .62646 .08336 .48031 .05000 1.00000 Uiso
H271a .63857 .07483 .67561 .05000 1.00000 Uiso
H272a .61562 .00150 .66386 .05000 1.00000 Uiso
H281a .70436 -.01488 .61121 .05000 1.00000 Uiso
H282a .72731 .05845 .62295 .05000 1.00000 Uiso
H283a .72528 .00851 .67775 .05000 1.00000 Uiso
H291a .59244 .01993 .51831 .05000 1.00000 Uiso
H292a .61664 -.03056 .56925 .05000 1.00000 Uiso
H301a .52042 -.02077 .61232 .05000 1.00000 Uiso
H302a .49622 .02972 .56139 .05000 1.00000 Uiso
H303a .50869 -.04420 .54440 .05000 1.00000 Uiso
H311a -.12170 .16827 .64347 .05000 1.00000 Uiso
H312a -.10062 .10632 .68115 .05000 1.00000 Uiso
H313a -.13568 .16446 .71264 .05000 1.00000 Uiso
H321a .17708 .30588 .83438 .05000 1.00000 Uiso
H322a .10412 .32856 .81621 .05000 1.00000 Uiso
H323a .12055 .25474 .82361 .05000 1.00000 Uiso
H331a .40596 .31657 .39598 .05000 1.00000 Uiso
H332a .48376 .32670 .40469 .05000 1.00000 Uiso
H333a .45434 .25657 .39444 .05000 1.00000 Uiso
H1b .00504 .26472 .51258 .05000 1.00000 Uiso
H3b -.04337 .09941 .44546 .05000 1.00000 Uiso
H4b .03567 .05278 .50547 .05000 1.00000 Uiso
H8b .22515 .18960 .69431 .05000 1.00000 Uiso
H10b .26927 .00939 .72469 .05000 1.00000 Uiso
H11b .20357 -.02358 .64704 .05000 1.00000 Uiso
H131b .26223 .11408 .79826 .05000 1.00000 Uiso
H132b .32600 .08313 .76751 .05000 1.00000 Uiso
H15b .37923 .15452 .69874 .05000 1.00000 Uiso
H18b .32133 .30262 .83735 .05000 1.00000 Uiso
H19b .26754 .20696 .82909 .05000 1.00000 Uiso
H22b .50727 .41864 .76676 .05000 1.00000 Uiso
H23b .58168 .47756 .71717 .05000 1.00000 Uiso
H24b .61529 .44438 .62743 .05000 1.00000 Uiso
H271b .60523 .28449 .49233 .05000 1.00000 Uiso
H272b .60336 .34831 .45138 .05000 1.00000 Uiso
H281b .70184 .37685 .48930 .05000 1.00000 Uiso
H282b .70372 .31303 .53024 .05000 1.00000 Uiso
H283b .70665 .30718 .45883 .05000 1.00000 Uiso
H291b .53023 .40868 .48262 .05000 .50000 Uiso
H292b .53259 .43234 .55129 .05000 .50000 Uiso
H301b .63311 .47374 .53931 .05000 .50000 Uiso
H302b .63075 .45008 .47064 .05000 .50000 Uiso
H303b .57935 .50407 .49223 .05000 .50000 Uiso
H291b' .59763 .44740 .56479 .05000 .50000 Uiso
H292b' .62465 .43857 .49830 .05000 .50000 Uiso
H301b' .52415 .41731 .46488 .05000 .50000 Uiso
H302b' .49712 .42614 .53137 .05000 .50000 Uiso
H303b' .52894 .48657 .49731 .05000 .50000 Uiso
H311b -.08599 .25358 .45656 .05000 1.00000 Uiso
H312b -.05022 .22588 .40070 .05000 1.00000 Uiso
H313b -.10747 .18721 .42967 .05000 1.00000 Uiso
H321b .14699 -.02684 .57028 .05000 1.00000 Uiso
H322b .07277 -.00940 .58678 .05000 1.00000 Uiso
H323b .09942 .01008 .52386 .05000 1.00000 Uiso
H331b .36687 .38599 .81115 .05000 1.00000 Uiso
H332b .44142 .37689 .83538 .05000 1.00000 Uiso
H333b .42569 .41788 .77728 .05000 1.00000 Uiso
H1c .00069 .31982 .63409 .05000 1.00000 Uiso
H3c .03410 .48012 .55263 .05000 1.00000 Uiso
H4c .11907 .43334 .50757 .05000 1.00000 Uiso
H8c .22682 .15210 .54582 .05000 1.00000 Uiso
H10c .33348 .20537 .41217 .05000 1.00000 Uiso
H11c .28561 .30359 .40979 .05000 1.00000 Uiso
H131c .27772 .08259 .46468 .05000 1.00000 Uiso
H132c .34699 .11525 .44721 .05000 1.00000 Uiso
H15c .40084 .16800 .53850 .05000 1.00000 Uiso
H18c .33183 -.02173 .61783 .05000 1.00000 Uiso
H19c .28548 .01637 .53257 .05000 1.00000 Uiso
H22c .52247 .00630 .74587 .05000 1.00000 Uiso
H23c .61267 .02749 .80514 .05000 1.00000 Uiso
H24c .64953 .12884 .81402 .05000 1.00000 Uiso
H271c .59454 .19282 .85350 .05000 1.00000 Uiso
H272c .66872 .22012 .86551 .05000 1.00000 Uiso
H281c .62727 .31436 .89183 .05000 1.00000 Uiso
H282c .55309 .28705 .87982 .05000 1.00000 Uiso
H283c .59898 .25876 .93372 .05000 1.00000 Uiso
H291c .64276 .32421 .74562 .05000 1.00000 Uiso
H292c .62198 .34420 .81204 .05000 1.00000 Uiso
H301c .71762 .30591 .84890 .05000 1.00000 Uiso
H302c .73840 .28592 .78248 .05000 1.00000 Uiso
H303c .73119 .36045 .79997 .05000 1.00000 Uiso
H311c -.07363 .39515 .63409 .05000 1.00000 Uiso
H312c -.02549 .44751 .66509 .05000 1.00000 Uiso
H313c -.06282 .46247 .60285 .05000 1.00000 Uiso
H321c .23697 .38645 .43316 .05000 1.00000 Uiso
H322c .16143 .37687 .41421 .05000 1.00000 Uiso
H323c .18168 .41954 .47020 .05000 1.00000 Uiso
H331c .36947 -.01525 .70819 .05000 1.00000 Uiso
H332c .44156 -.04291 .69745 .05000 1.00000 Uiso
H333c .42981 .00635 .74991 .05000 1.00000 Uiso
H1v .38878 .13660 .99282 .10000 1.00000 Uiso
H2v .32171 .17813 .98578 .10000 1.00000 Uiso
H3v .32697 .12120 1.03384 .10000 1.00000 Uiso
H1w .20152 .51394 .55525 .10000 1.00000 Uiso
H2w .16240 .57368 .58190 .10000 1.00000 Uiso
H3w .23593 .55729 .60678 .10000 1.00000 Uiso
H1x .27731 .41975 .23531 .10000 1.00000 Uiso
H2x .26968 .47428 .28810 .10000 1.00000 Uiso
H3x .34105 .46325 .25700 .10000 1.00000 Uiso
H1y .71669 .21116 .60548 .10000 1.00000 Uiso
H2y .70700 .27376 .64606 .10000 1.00000 Uiso
H3y .78016 .24785 .63267 .10000 1.00000 Uiso

loop_
_atom_site_aniso_label
_atom_site_aniso_U_11
_atom_site_aniso_U_22
_atom_site_aniso_U_33
_atom_site_aniso_U_12
_atom_site_aniso_U_13
_atom_site_aniso_U_23
Nd .02511(15) .02797(17) .02715(16) .00062(18) .00063(11) -.00199(18)
Cr .0265(5) .0244(6) .0343(6) .0001(4) -.0028(4) -.0044(4)
O1a .035(3) .045(3) .032(3) .005(3) .0005(18) -.003(3)
N1a .032(3) .031(3) .035(3) -.000(3) .001(2) -.003(3)
N2a .031(3) .029(3) .039(3) .001(3) -.004(3) -.003(3)
N3a .047(3) .046(4) .035(3) .000(3) -.005(3) -.008(3)
N4a .030(3) .031(4) .038(3) .005(3) -.004(3) -.003(3)
N5a .038(3) .038(4) .038(3) .002(3) -.007(3) .003(3)
N6a .028(3) .032(3) .035(3) -.003(3) .004(3) -.003(3)
N7a .040(3) .043(4) .040(4) .010(3) .007(3) .001(3)
C1a .030(4) .041(4) .047(4) -.007(3) .008(3) -.002(4)
C2a .038(4) .045(5) .071(6) -.003(4) .011(4) -.004(4)
C3a .054(5) .060(6) .057(5) -.011(4) .025(4) -.002(4)
C4a .057(5) .048(5) .058(5) -.004(5) .002(4) -.011(4)
C5a .037(4) .037(5) .039(4) .001(4) .005(3) -.008(3)
C6a .038(4) .031(4) .039(4) .003(3) -.004(3) -.008(3)
C7a .027(4) .029(4) .041(4) .006(3) -.008(3) -.013(3)
C8a .029(4) .030(4) .052(4) .004(3) -.005(3) -.014(4)
C9a .025(4) .032(4) .058(5) .005(3) -.008(3) -.012(4)
C10a .036(4) .035(5) .071(5) .007(4) -.018(4) -.020(4)
C11a .045(4) .051(5) .052(5) .000(4) -.019(4) -.012(4)
C12a .038(4) .032(4) .045(4) .002(4) -.006(3) -.008(4)
C13a .033(4) .030(4) .081(6) .002(4) -.002(4) -.015(4)
C14a .021(3) .030(4) .067(5) -.004(3) -.005(3) -.010(4)
C15a .028(4) .032(4) .053(4) -.001(3) -.006(3) -.008(4)
C16a .032(4) .031(4) .046(4) -.005(3) -.005(3) .001(4)
C17a .037(4) .039(4) .040(4) -.003(4) -.007(3) .000(4)
C18a .050(5) .044(5) .059(5) .012(4) -.014(4) .002(4)
C19a .033(4) .043(5) .078(6) .008(4) -.013(4) .005(4)
C20a .032(4) .037(4) .027(4) -.003(3) -.007(3) -.005(3)
C21a .031(4) .038(5) .035(4) -.002(3) -.003(3) .001(3)
C22a .061(5) .059(5) .030(4) .001(4) .000(4) -.001(4)
C23a .058(5) .067(6) .038(5) .006(5) .012(4) -.011(4)
C24a .042(4) .051(5) .035(4) .006(4) .006(3) -.010(4)
C25a .028(4) .036(4) .034(4) -.003(3) .002(3) -.003(3)
C26a .028(4) .041(5) .040(4) .005(3) .007(3) -.005(4)
C27a .067(5) .058(6) .052(5) .020(5) .006(4) .006(4)
C28a .075(6) .118(8) .065(6) .059(6) -.002(5) -.012(6)
C29a .062(5) .034(5) .056(5) .007(4) .008(4) -.006(4)
C30a .076(6) .052(6) .068(6) -.005(5) .001(5) -.009(5)
C31a .042(5) .071(6) .086(6) -.017(4) .020(4) -.005(5)
C32a .063(5) .073(6) .034(4) -.011(4) .001(4) -.014(4)
C33a .076(5) .069(6) .038(4) .019(5) .004(4) .011(4)
O1b .037(3) .039(3) .039(3) -.006(3) .0055(17) -.002(3)
N1b .030(3) .026(3) .034(3) -.005(3) .002(3) .001(3)
N2b .028(3) .026(3) .036(3) -.003(3) .000(3) -.004(3)
N3b .038(3) .022(3) .035(3) -.002(3) .002(3) -.006(3)
N4b .027(3) .033(4) .037(3) -.003(3) .001(3) -.006(3)
N5b .037(3) .042(4) .033(3) .004(3) -.002(3) -.012(3)
N6b .032(3) .031(4) .040(4) .002(3) -.007(3) -.002(3)
N7b .083(5) .051(5) .049(4) -.010(4) .013(4) .012(4)
C1b .031(3) .033(4) .037(4) -.005(4) -.001(3) -.000(4)
C2b .038(4) .041(5) .036(4) -.012(4) -.009(3) .002(3)
C3b .057(5) .040(5) .050(5) -.013(4) -.020(4) -.002(4)
C4b .063(5) .029(4) .055(5) -.006(4) -.013(4) -.006(4)
C5b .032(4) .023(4) .037(4) -.008(3) .002(3) .000(3)
C6b .033(4) .023(4) .029(4) -.002(3) .000(3) -.005(3)
C7b .027(3) .027(4) .037(4) .002(3) .004(3) .000(3)
C8b .027(3) .027(4) .031(4) -.002(3) .003(3) -.002(3)
C9b .027(3) .037(4) .034(4) .000(3) .008(3) -.002(3)
C10b .031(4) .031(4) .045(4) .004(3) .003(3) .008(3)
C11b .030(4) .026(4) .051(4) .002(3) .002(3) .001(3)
C12b .029(3) .028(4) .030(4) -.000(3) .003(3) -.003(3)
C13b .029(4) .046(5) .039(4) .003(3) -.000(3) .007(4)
C14b .025(3) .047(5) .026(4) -.001(3) -.007(3) .005(3)
C15b .029(4) .037(4) .039(4) .005(3) -.002(3) -.004(3)
C16b .028(3) .035(4) .030(4) .001(3) -.007(3) -.006(3)
C17b .028(3) .037(4) .034(3) .003(4) -.002(3) -.006(4)
C18b .035(4) .048(5) .033(4) .008(4) -.001(3) -.012(4)
C19b .030(3) .050(5) .032(4) .002(4) .001(3) .002(4)
C20b .031(4) .036(5) .035(4) .007(3) -.003(3) -.006(3)
C21b .030(4) .033(4) .044(4) -.001(3) -.006(3) -.007(4)
C22b .043(4) .054(5) .063(5) -.011(4) .009(4) -.019(4)
C23b .063(5) .045(5) .091(7) -.016(5) .019(5) -.030(5)
C24b .061(5) .041(5) .072(6) -.009(4) .018(4) -.004(4)
C25b .039(4) .032(4) .051(5) -.004(4) .001(4) .004(4)
C26b .039(4) .036(5) .048(5) -.011(4) .005(4) .003(4)
C27b .095(7) .077(7) .044(5) -.025(6) .025(5) .005(5)
C28b .106(8) .121(10) .080(7) -.004(7) .018(6) -.009(7)
C29b .088(19) .056(15) .074(15) -.007(13) -.029(15) .031(12)
C29b' .096(19) .084(18) .048(12) -.048(14) -.024(13) .026(10)
C30b .090(14) .072(15) .114(17) -.011(12) -.004(12) .023(13)
C30b' .15(3) .09(3) .24(4) .028(19) -.04(3) -.01(3)
C31b .046(4) .044(5) .060(5) -.011(4) -.019(4) .004(4)
C32b .058(5) .022(4) .060(5) -.003(4) -.014(4) -.003(4)
C33b .044(4) .044(5) .046(4) -.004(4) .007(3) -.016(4)
O1c .037(3) .040(3) .033(3) -.002(2) -.0007(19) .0062(19)
N1c .031(3) .025(3) .047(4) -.001(3) -.009(3) -.007(3)
N2c .028(3) .026(4) .040(3) -.005(3) -.002(3) -.007(3)
N3c .037(3) .032(4) .047(4) -.010(3) -.003(3) .001(3)
N4c .027(3) .034(4) .034(3) -.000(3) .003(3) -.005(3)
N5c .044(4) .029(4) .043(4) -.002(3) .009(3) .004(3)
N6c .031(3) .036(4) .028(3) .003(3) .003(3) .001(3)
N7c .035(3) .048(4) .038(3) -.001(3) -.004(3) -.000(3)
C1c .035(4) .033(4) .063(5) .002(4) .008(4) -.005(4)
C2c .042(4) .033(5) .098(7) .007(4) -.004(4) -.018(5)
C3c .058(5) .024(4) .077(6) -.001(4) -.015(5) .005(4)
C4c .045(4) .024(4) .063(5) -.001(4) -.012(4) .001(4)
C5c .028(4) .025(4) .051(4) -.005(3) -.011(3) .001(3)
C6c .030(4) .020(4) .045(4) -.005(3) -.005(3) -.004(3)
C7c .025(3) .037(4) .037(4) -.001(3) -.004(3) -.013(3)
C8c .034(4) .038(4) .027(4) -.002(3) -.003(3) -.007(3)
C9c .025(4) .044(5) .042(4) -.005(3) -.004(3) -.018(4)
C10c .035(4) .055(5) .032(4) -.007(4) .005(3) -.009(4)
C11c .039(4) .055(5) .042(4) -.012(4) .001(3) .000(4)
C12c .036(4) .036(4) .039(4) -.010(4) -.004(3) .004(4)
C13c .027(4) .052(5) .041(4) .001(3) -.004(3) -.020(4)
C14c .027(4) .042(5) .043(4) .003(3) .007(3) -.017(4)
C15c .029(4) .031(4) .044(4) -.002(3) .007(3) -.014(3)
C16c .026(3) .034(4) .037(4) -.001(3) .006(3) -.012(3)
C17c .036(4) .029(4) .048(4) .001(3) .010(3) -.009(4)
C18c .039(4) .037(5) .054(5) -.014(4) .015(4) -.010(4)
C19c .039(4) .041(5) .049(5) -.005(4) .010(4) -.019(4)
C20c .033(4) .031(4) .031(4) -.001(3) .008(3) -.005(3)
C21c .034(4) .033(4) .034(4) .002(3) .010(3) -.004(3)
C22c .044(4) .038(4) .038(4) .003(4) .006(3) .001(3)
C23c .049(4) .043(5) .038(4) .010(4) .010(4) .009(4)
C24c .040(4) .046(5) .033(4) .007(4) .002(3) .003(4)
C25c .032(4) .039(4) .029(4) .000(3) .007(3) .000(3)
C26c .026(3) .043(4) .034(4) .004(4) -.002(3) .000(4)
C27c .045(4) .055(5) .030(4) -.005(4) .000(3) -.001(4)
C28c .085(6) .064(5) .042(4) -.004(5) .014(4) .003(5)
C29c .057(5) .046(5) .042(4) -.013(4) -.012(4) .002(4)
C30c .053(5) .080(7) .098(7) -.028(5) -.010(5) .001(6)
C31c .076(6) .037(5) .150(9) .023(5) .032(6) -.011(6)
C32c .056(5) .042(5) .066(5) -.009(4) .003(4) .013(4)
C33c .046(4) .036(5) .068(5) -.006(4) .011(4) .006(4)
S1d .0576(12) .0517(13) .0592(12) .0012(10) .0081(10) -.0071(10)
O1d .117(5) .120(6) .081(5) .007(5) .051(4) .023(4)
O2d .099(5) .115(6) .067(4) -.054(5) -.016(4) .018(4)
O3d .150(7) .083(6) .145(7) .051(5) .026(6) -.027(5)
C1d .079(8) .109(10) .102(9) -.017(7) -.002(7) -.023(8)
F1d .141(6) .168(7) .064(4) .004(5) -.021(4) .003(4)
F2d .140(6) .155(7) .176(7) .071(6) -.001(5) .017(7)
F3d .075(4) .258(10) .182(8) -.045(6) -.039(5) -.034(7)
S1e .0784(16) .0745(17) .0833(17) -.0200(13) -.0090(13) .0147(14)
O1e .183(8) .106(6) .075(5) -.003(6) .044(5) -.008(4)
O2e .067(4) .104(6) .152(7) -.006(4) -.020(4) .047(5)
O3e .099(5) .122(6) .100(5) -.062(5) -.029(4) .010(5)
C1e .090(8) .115(10) .083(8) -.010(8) .018(6) .021(7)
F1e .133(5) .138(6) .103(5) .025(5) .024(4) .043(4)
F2e .102(5) .182(8) .166(7) .052(5) .022(5) .076(6)
F3e .158(7) .093(5) .191(8) -.033(5) -.027(6) -.001(5)
S1f .0662(13) .0740(17) .0697(15) -.0129(12) -.0039(11) -.0156(13)
O1f .150(7) .085(5) .092(5) -.019(5) -.028(5) .010(4)
O2f .072(4) .085(5) .099(5) .004(4) .009(4) -.023(4)
O3f .078(4) .084(5) .085(4) -.034(4) -.005(4) -.020(4)
C1f .068(7) .124(10) .098(8) -.015(7) -.003(6) -.052(8)
F1f .093(4) .132(6) .187(7) -.053(4) .014(4) -.075(6)
F2f .091(5) .195(8) .157(7) .036(5) -.045(5) -.038(6)
F3f .097(5) .201(8) .212(8) -.050(5) .069(5) -.127(7)
S1g .039(2) .046(4) .037(3) .002(3) .0029(16) .005(3)
O1g .021(5) .059(9) .044(5) -.002(5) .009(5) -.016(5)
O2g .050(9) .046(9) .055(9) .009(7) .011(7) .016(6)
O3g .104(9) .028(8) .094(9) .009(7) .017(8) -.001(7)
C1g .066(9) .082(12) .056(9) -.033(9) -.010(8) .007(9)
F1g .096(7) .152(10) .058(6) -.037(7) -.023(5) .001(6)
F2g .168(10) .100(8) .066(7) -.048(7) -.027(7) .043(6)
F3g .103(7) .177(12) .053(6) -.024(8) .033(5) -.020(6)
S1g' .048(4) .037(6) .051(5) -.000(4) -.004(3) .005(4)
O1g' .12(3) .13(3) .15(3) -.03(2) -.00(2) -.02(2)
O2g' .082(10) .082(12) .048(9) -.041(9) -.016(8) .027(9)
O3g' .030(9) .028(10) .038(9) .001(8) -.007(8) .005(8)
C1g' .063(15) .052(17) .13(3) -.008(12) .026(17) -.042(17)
F1g' .094(11) .119(14) .128(14) -.059(10) .027(10) -.077(11)
F2g' .110(11) .088(11) .156(15) -.041(9) .078(11) -.057(10)
F3g' .147(14) .030(11) .142(15) -.010(10) .095(12) -.007(9)
S1h .116(7) .138(8) .134(8) .002(6) -.027(6) .017(7)
O1h .088(11) .105(12) .145(14) -.018(9) -.045(10) .023(10)
O2h .137(13) .090(10) .086(9) .058(10) -.005(9) -.003(7)
O3h .126(13) .31(3) .097(12) -.101(15) .070(10) -.031(14)
C1h .12(3) .12(3) .15(3) .019(16) -.063(19) -.054(18)
F1h .096(7) .101(8) .129(9) -.001(6) -.040(7) -.006(7)
F2h .180(18) .099(12) .40(4) -.057(11) -.17(3) .059(15)
F3h .268(19) .28(3) .125(11) .129(17) -.030(12) -.100(13)
S1h' .030(3) .078(6) .035(4) -.026(4) .003(3) .020(4)
O1h' .13(3) .28(4) .072(14) -.13(3) -.026(13) .079(18)
O2h' .116(16) .083(14) .22(3) .016(13) .003(17) .078(16)
C1h' .15(3) .037(14) .046(13) .009(17) .017(16) -.014(11)
F1h' .085(16) .12(3) .38(6) .017(15) .05(3) -.06(3)
F2h' .26(3) .097(13) .20(3) -.074(16) -.16(3) .055(14)
F3h' .144(14) .078(11) .107(11) -.030(10) .024(10) -.008(9)
S1i .0401(9) .0379(11) .0461(10) .0012(8) -.0034(8) -.0060(8)
O1i .047(3) .115(5) .072(4) .029(4) -.006(3) -.020(4)
O2i .092(4) .037(3) .066(4) .002(3) -.037(3) -.006(3)
O3i .068(4) .056(4) .086(4) -.006(3) -.003(3) .021(3)
C1i .036(4) .056(5) .051(5) -.002(4) -.005(4) -.014(4)
F1i .038(3) .079(4) .060(3) .011(3) -.0052(18) -.006(3)
F2i .068(3) .096(4) .065(3) .005(3) -.013(3) -.035(3)
F3i .060(3) .101(4) .055(3) -.008(3) -.001(3) .020(3)
N1v .077(6) .108(8) .109(7) -.006(6) -.015(5) -.017(6)
C1v .054(6) .079(7) .102(8) -.013(5) .013(5) -.009(6)
C2v .084(7) .115(9) .123(9) -.036(7) .027(7) -.041(8)
N1w .101(7) .113(9) .094(7) .047(7) -.014(6) -.029(6)
C1w .084(8) .071(8) .072(8) .027(6) -.020(6) -.021(6)
C2w .068(6) .118(10) .100(8) .022(6) -.005(6) -.016(7)
N1x .232(13) .138(10) .111(9) .065(10) -.057(9) .025(7)
C1x .197(14) .150(13) .095(10) .086(11) -.056(9) -.006(9)
C2x .174(12) .112(10) .094(8) .009(9) .016(8) -.004(7)
N1y .090(7) .180(12) .203(13) .037(8) .064(8) .077(10)
C1y .059(6) .098(10) .154(12) .011(6) .031(7) .026(8)
C2y .075(7) .141(12) .136(10) -.004(7) .007(7) .040(9)
O1w .103(9) .073(9) .090(9) .021(8) .013(7) -.011(7)
O2w .088(10) .32(3) .079(10) .064(13) .056(8) .084(12)

loop_
_atom_type_symbol
_atom_type_scat_source
_atom_type_scat_dispersion_real
_atom_type_scat_dispersion_imag
C Int._Tables_Vol_IV_Tables_2.2B_and_2.3.1 .002 .002
H Int._Tables_Vol_IV_Tables_2.2B_and_2.3.1 0 0
O Int._Tables_Vol_IV_Tables_2.2B_and_2.3.1 .008 .006
N Int._Tables_Vol_IV_Tables_2.2B_and_2.3.1 .004 .003
F Int._Tables_Vol_IV_Tables_2.2B_and_2.3.1 .014 .01
S Int._Tables_Vol_IV_Tables_2.2B_and_2.3.1 .11 .124
Cr Int._Tables_Vol_IV_Tables_2.2B_and_2.3.1 .284 .624
Nd Int._Tables_Vol_IV_Tables_2.2B_and_2.3.1 -.535 3.018

loop_
_geom_angle_atom_site_label_1
_geom_angle_atom_site_label_2
_geom_angle_atom_site_label_3
_geom_angle
O1a Nd N4a 123.45(14)
O1a Nd N6a 62.47(13)
O1a Nd O1b 80.65(14)
O1a Nd N4b 145.74(14)
O1a Nd N6b 134.51(14)
O1a Nd O1c 78.78(13)
O1a Nd N4c 80.31(14)
O1a Nd N6c 68.97(14)
N4a Nd N6a 61.17(14)
N4a Nd O1b 77.40(14)
N4a Nd N4b 87.20(15)
N4a Nd N6b 76.26(15)
N4a Nd O1c 144.15(14)
N4a Nd N4c 88.83(14)
N4a Nd N6c 147.53(15)
N6a Nd O1b 70.74(14)
N6a Nd N4b 142.27(14)
N6a Nd N6b 122.36(15)
N6a Nd O1c 133.92(14)
N6a Nd N4c 74.13(15)
N6a Nd N6c 118.52(15)
O1b Nd N4b 124.86(15)
O1b Nd N6b 63.12(15)
O1b Nd O1c 79.65(13)
O1b Nd N4c 144.70(14)
O1b Nd N6c 134.79(14)
N4b Nd N6b 61.82(15)
N4b Nd O1c 83.73(14)
N4b Nd N4c 86.03(15)
N4b Nd N6c 76.85(15)
N6b Nd O1c 68.88(14)
N6b Nd N4c 144.72(15)
N6b Nd N6c 118.26(15)
O1c Nd N4c 124.84(14)
O1c Nd N6c 62.56(14)
N4c Nd N6c 62.32(14)
N1a Cr N2a 79.45(18)
N1a Cr N1b 91.90(18)
N1a Cr N2b 88.7(2)
N1a Cr N1c 95.7(2)
N1a Cr N2c 174.3(2)
N2a Cr N1b 170.65(19)
N2a Cr N2b 96.85(19)
N2a Cr N1c 88.2(2)
N2a Cr N2c 97.91(18)
N1b Cr N2b 79.26(18)
N1b Cr N1c 96.28(19)
N1b Cr N2c 91.02(18)
N2b Cr N1c 173.9(2)
N2b Cr N2c 96.64(19)
N1c Cr N2c 79.16(19)
Nd O1a C26a 119.1(4)
Cr N1a C1a 124.9(4)
Cr N1a C5a 115.0(4)
C1a N1a C5a 119.9(5)
Cr N2a C6a 114.1(4)
Cr N2a C7a 137.5(4)
C6a N2a C7a 107.4(5)
C6a N3a C12a 107.6(5)
C6a N3a C32a 128.5(6)
C12a N3a C32a 123.9(6)
Nd N4a C16a 132.3(4)
Nd N4a C20a 117.6(4)
C16a N4a C20a 105.9(5)
C17a N5a C20a 106.8(5)
C17a N5a C33a 123.4(6)
C20a N5a C33a 129.8(6)
Nd N6a C21a 121.8(4)
Nd N6a C25a 117.0(4)
C21a N6a C25a 119.3(5)
C26a N7a C27a 119.5(6)
C26a N7a C29a 124.8(6)
C27a N7a C29a 114.9(6)
N1a C1a C2a 121.8(6)
C1a C2a C3a 118.0(6)
C1a C2a C31a 119.1(7)
C3a C2a C31a 122.9(7)
C2a C3a C4a 120.1(7)
C3a C4a C5a 119.4(7)
N1a C5a C4a 120.6(6)
N1a C5a C6a 111.7(5)
C4a C5a C6a 127.6(6)
N2a C6a N3a 111.4(5)
N2a C6a C5a 119.0(6)
N3a C6a C5a 129.2(6)
N2a C7a C8a 131.9(6)
N2a C7a C12a 106.6(5)
C8a C7a C12a 121.4(6)
C7a C8a C9a 117.7(6)
C8a C9a C10a 119.7(6)
C8a C9a C13a 121.4(6)
C10a C9a C13a 118.9(6)
C9a C10a C11a 123.1(6)
C10a C11a C12a 116.2(7)
N3a C12a C7a 106.9(6)
N3a C12a C11a 131.3(6)
C7a C12a C11a 121.8(6)
C9a C13a C14a 115.9(6)
C13a C14a C15a 119.3(6)
C13a C14a C19a 120.6(6)
C15a C14a C19a 120.0(6)
C14a C15a C16a 117.6(6)
N4a C16a C15a 129.1(6)
N4a C16a C17a 108.9(6)
C15a C16a C17a 122.0(6)
N5a C17a C16a 107.1(6)
N5a C17a C18a 130.9(6)
C16a C17a C18a 122.0(6)
C17a C18a C19a 115.1(7)
C14a C19a C18a 123.3(7)
N4a C20a N5a 111.3(5)
N4a C20a C21a 121.5(5)
N5a C20a C21a 127.2(5)
N6a C21a C20a 112.9(5)
N6a C21a C22a 120.4(6)
C20a C21a C22a 126.8(6)
C21a C22a C23a 119.3(6)
C22a C23a C24a 120.7(7)
C23a C24a C25a 117.2(7)
N6a C25a C24a 123.1(6)
N6a C25a C26a 112.2(5)
C24a C25a C26a 124.2(6)
O1a C26a N7a 122.1(6)
O1a C26a C25a 115.4(6)
N7a C26a C25a 122.5(6)
N7a C27a C28a 111.3(6)
N7a C29a C30a 112.1(6)
Nd O1b C26b 121.4(4)
Cr N1b C1b 124.8(4)
Cr N1b C5b 115.6(4)
C1b N1b C5b 119.5(5)
Cr N2b C6b 114.5(4)
Cr N2b C7b 139.2(4)
C6b N2b C7b 105.8(5)
C6b N3b C12b 107.4(5)
C6b N3b C32b 128.3(5)
C12b N3b C32b 124.1(5)
Nd N4b C16b 136.1(4)
Nd N4b C20b 117.1(4)
C16b N4b C20b 105.7(5)
C17b N5b C20b 106.0(5)
C17b N5b C33b 123.2(5)
C20b N5b C33b 130.7(6)
Nd N6b C21b 118.1(4)
Nd N6b C25b 115.8(4)
C21b N6b C25b 120.4(6)
C26b N7b C27b 118.6(7)
C26b N7b C29b 122.0(11)
C26b N7b C29b' 125.3(11)
C27b N7b C29b 115.1(11)
C27b N7b C29b' 115.5(11)
N1b C1b C2b 122.2(6)
C1b C2b C3b 117.6(6)
C1b C2b C31b 121.0(6)
C3b C2b C31b 121.3(6)
C2b C3b C4b 120.7(6)
C3b C4b C5b 118.7(6)
N1b C5b C4b 121.2(6)
N1b C5b C6b 112.1(5)
C4b C5b C6b 126.7(6)
N2b C6b N3b 112.0(5)
N2b C6b C5b 118.4(5)
N3b C6b C5b 129.6(5)
N2b C7b C8b 130.8(6)
N2b C7b C12b 108.1(5)
C8b C7b C12b 121.1(6)
C7b C8b C9b 116.5(6)
C8b C9b C10b 121.0(5)
C8b C9b C13b 120.9(6)
C10b C9b C13b 117.8(6)
C9b C10b C11b 122.9(6)
C10b C11b C12b 115.5(6)
N3b C12b C7b 106.6(5)
N3b C12b C11b 130.6(6)
C7b C12b C11b 122.8(6)
C9b C13b C14b 116.9(6)
C13b C14b C15b 120.4(6)
C13b C14b C19b 119.0(5)
C15b C14b C19b 120.5(6)
C14b C15b C16b 119.3(6)
N4b C16b C15b 131.9(6)
N4b C16b C17b 108.8(5)
C15b C16b C17b 119.3(6)
N5b C17b C16b 106.3(5)
N5b C17b C18b 130.4(6)
C16b C17b C18b 123.3(6)
C17b C18b C19b 115.9(6)
C14b C19b C18b 121.7(5)
N4b C20b N5b 113.2(6)
N4b C20b C21b 120.9(6)
N5b C20b C21b 125.8(6)
N6b C21b C20b 113.5(6)
N6b C21b C22b 121.4(6)
C20b C21b C22b 125.1(6)
C21b C22b C23b 117.7(7)
C22b C23b C24b 120.6(7)
C23b C24b C25b 118.4(7)
N6b C25b C24b 121.4(7)
N6b C25b C26b 112.4(6)
C24b C25b C26b 125.7(6)
O1b C26b N7b 122.6(7)
O1b C26b C25b 115.1(6)
N7b C26b C25b 122.3(7)
N7b C27b C28b 112.5(7)
N7b C29b C30b 109.3(10)
N7b C29b' C30b' 108.9(15)
Nd O1c C26c 125.8(4)
Cr N1c C1c 125.6(5)
Cr N1c C5c 115.8(4)
C1c N1c C5c 118.3(6)
Cr N2c C6c 114.5(4)
Cr N2c C7c 139.0(4)
C6c N2c C7c 106.3(5)
C6c N3c C12c 107.5(5)
C6c N3c C32c 129.3(6)
C12c N3c C32c 123.1(6)
Nd N4c C16c 135.4(4)
Nd N4c C20c 119.3(4)
C16c N4c C20c 105.1(5)
C17c N5c C20c 106.9(5)
C17c N5c C33c 123.0(5)
C20c N5c C33c 129.9(5)
Nd N6c C21c 119.8(4)
Nd N6c C25c 116.0(4)
C21c N6c C25c 118.7(5)
C26c N7c C27c 123.2(6)
C26c N7c C29c 119.2(6)
C27c N7c C29c 117.6(5)
N1c C1c C2c 122.6(6)
C1c C2c C3c 117.6(7)
C1c C2c C31c 118.9(7)
C3c C2c C31c 123.5(7)
C2c C3c C4c 120.5(7)
C3c C4c C5c 118.8(6)
N1c C5c C4c 122.2(6)
N1c C5c C6c 111.9(6)
C4c C5c C6c 125.9(6)
N2c C6c N3c 111.3(5)
N2c C6c C5c 118.1(6)
N3c C6c C5c 130.6(6)
N2c C7c C8c 130.6(6)
N2c C7c C12c 108.3(5)
C8c C7c C12c 121.1(6)
C7c C8c C9c 116.5(6)
C8c C9c C10c 121.7(6)
C8c C9c C13c 118.9(6)
C10c C9c C13c 119.4(6)
C9c C10c C11c 122.0(6)
C10c C11c C12c 116.3(7)
N3c C12c C7c 106.6(5)
N3c C12c C11c 130.9(6)
C7c C12c C11c 122.4(7)
C9c C13c C14c 115.2(6)
C13c C14c C15c 119.9(6)
C13c C14c C19c 119.3(6)
C15c C14c C19c 120.8(6)
C14c C15c C16c 117.1(6)
N4c C16c C15c 129.5(6)
N4c C16c C17c 108.9(5)
C15c C16c C17c 121.6(6)
N5c C17c C16c 106.8(5)
N5c C17c C18c 131.3(6)
C16c C17c C18c 121.8(6)
C17c C18c C19c 116.5(6)
C14c C19c C18c 122.1(6)
N4c C20c N5c 112.3(5)
N4c C20c C21c 120.9(6)
N5c C20c C21c 126.7(6)
N6c C21c C20c 113.5(6)
N6c C21c C22c 122.3(6)
C20c C21c C22c 124.0(6)
C21c C22c C23c 118.3(6)
C22c C23c C24c 119.7(6)
C23c C24c C25c 119.0(6)
N6c C25c C24c 121.8(6)
N6c C25c C26c 111.8(5)
C24c C25c C26c 126.2(5)
O1c C26c N7c 120.8(6)
O1c C26c C25c 115.5(5)
N7c C26c C25c 123.6(6)
N7c C27c C28c 112.5(6)
N7c C29c C30c 111.7(6)
O1d S1d O2d 115.4(4)
O1d S1d O3d 115.0(5)
O1d S1d C1d 104.8(5)
O2d S1d O3d 112.9(5)
O2d S1d C1d 103.7(5)
O3d S1d C1d 103.3(6)
S1d C1d F1d 111.0(8)
S1d C1d F2d 106.5(8)
S1d C1d F3d 113.8(10)
F1d C1d F2d 106.4(10)
F1d C1d F3d 111.7(11)
F2d C1d F3d 107.1(10)
O1e S1e O2e 114.1(5)
O1e S1e O3e 115.2(5)
O1e S1e C1e 103.6(5)
O2e S1e O3e 113.9(5)
O2e S1e C1e 103.8(5)
O3e S1e C1e 104.3(5)
S1e C1e F1e 112.0(9)
S1e C1e F2e 114.3(8)
S1e C1e F3e 112.8(8)
F1e C1e F2e 104.8(9)
F1e C1e F3e 105.2(9)
F2e C1e F3e 107.0(10)
O1f S1f O2f 116.1(4)
O1f S1f O3f 115.1(4)
O1f S1f C1f 102.7(6)
O2f S1f O3f 114.4(4)
O2f S1f C1f 102.2(5)
O3f S1f C1f 103.6(5)
S1f C1f F1f 111.2(8)
S1f C1f F2f 111.9(8)
S1f C1f F3f 114.2(8)
F1f C1f F2f 105.9(9)
F1f C1f F3f 107.3(9)
F2f C1f F3f 105.8(10)
O1g S1g O2g 112.5(8)
O1g S1g O3g 110.0(7)
O1g S1g C1g 108.9(6)
O2g S1g O3g 109.6(8)
O2g S1g C1g 108.4(7)
O3g S1g C1g 107.3(6)
S1g C1g F1g 110.0(6)
S1g C1g F2g 109.6(6)
S1g C1g F3g 110.0(6)
F1g C1g F2g 109.3(8)
F1g C1g F3g 108.8(8)
F2g C1g F3g 109.2(8)
O1g' S1g' O2g' 109.8(11)
O1g' S1g' O3g' 111.5(13)
O1g' S1g' C1g' 109.6(9)
O2g' S1g' O3g' 109.4(10)
O2g' S1g' C1g' 108.4(8)
O3g' S1g' C1g' 108.1(9)
S1g' C1g' F1g' 109.7(9)
S1g' C1g' F2g' 109.9(9)
S1g' C1g' F3g' 109.8(9)
F1g' C1g' F2g' 109.2(12)
F1g' C1g' F3g' 108.9(12)
F2g' C1g' F3g' 109.3(12)
O1h S1h O2h 110.6(10)
O1h S1h O3h 110.7(10)
O1h S1h C1h 108.8(8)
O2h S1h O3h 108.7(10)
O2h S1h C1h 109.3(8)
O3h S1h C1h 108.7(8)
S1h C1h F1h 110.4(8)
S1h C1h F2h 109.0(9)
S1h C1h F3h 110.0(10)
F1h C1h F2h 109.0(11)
F1h C1h F3h 108.9(11)
F2h C1h F3h 109.5(13)
O1h' S1h' O2h' 110.2(11)
O1h' S1h' O3h' 109.5(10)
O1h' S1h' C1h' 109.5(10)
O2h' S1h' O3h' 109.5(10)
O2h' S1h' C1h' 109.8(9)
O3h' S1h' C1h' 108.3(8)
S1h' C1h' F1h' 109.3(12)
S1h' C1h' F2h' 109.7(10)
S1h' C1h' F3h' 109.9(9)
F1h' C1h' F2h' 109.3(14)
F1h' C1h' F3h' 109.4(13)
F2h' C1h' F3h' 109.3(13)
O1i S1i O2i 115.3(4)
O1i S1i O3i 115.2(4)
O1i S1i C1i 104.0(4)
O2i S1i O3i 114.7(4)
O2i S1i C1i 102.9(4)
O3i S1i C1i 102.4(4)
S1i C1i F1i 110.8(5)
S1i C1i F2i 111.7(5)
S1i C1i F3i 112.6(5)
F1i C1i F2i 107.0(6)
F1i C1i F3i 107.0(6)
F2i C1i F3i 107.5(6)
N1v C1v C2v 178.1(12)
N1w C1w C2w 178.1(12)
N1x C1x C2x 171.2(16)
N1y C1y C2y 177.0(14)

loop_
_geom_bond_atom_site_label_1
_geom_bond_atom_site_label_2
_geom_bond_distance
Nd O1a 2.456(4)
Nd N4a 2.632(5)
Nd N6a 2.640(5)
Nd O1b 2.441(5)
Nd N4b 2.628(5)
Nd N6b 2.636(5)
Nd O1c 2.404(4)
Nd N4c 2.602(5)
Nd N6c 2.658(5)
Cr N1a 2.075(5)
Cr N2a 2.013(5)
Cr N1b 2.068(5)
Cr N2b 2.022(5)
Cr N1c 2.076(5)
Cr N2c 2.018(5)
O1a C26a 1.262(8)
N1a C1a 1.349(8)
N1a C5a 1.356(8)
N2a C6a 1.335(8)
N2a C7a 1.401(8)
N3a C6a 1.354(8)
N3a C12a 1.383(9)
N3a C32a 1.476(9)
N4a C16a 1.395(8)
N4a C20a 1.330(8)
N5a C17a 1.373(8)
N5a C20a 1.376(8)
N5a C33a 1.480(9)
N6a C21a 1.344(8)
N6a C25a 1.335(8)
N7a C26a 1.337(9)
N7a C27a 1.483(9)
N7a C29a 1.476(9)
C1a C2a 1.394(10)
C2a C3a 1.389(11)
C2a C31a 1.513(10)
C3a C4a 1.382(11)
C4a C5a 1.387(10)
C5a C6a 1.458(8)
C7a C8a 1.389(9)
C7a C12a 1.418(9)
C8a C9a 1.396(9)
C9a C10a 1.417(10)
C9a C13a 1.503(10)
C10a C11a 1.393(10)
C11a C12a 1.381(10)
C13a C14a 1.509(10)
C14a C15a 1.385(9)
C14a C19a 1.400(11)
C15a C16a 1.399(9)
C16a C17a 1.377(9)
C17a C18a 1.407(10)
C18a C19a 1.406(11)
C20a C21a 1.461(9)
C21a C22a 1.392(9)
C22a C23a 1.370(11)
C23a C24a 1.369(10)
C24a C25a 1.385(9)
C25a C26a 1.503(9)
C27a C28a 1.483(12)
C29a C30a 1.504(11)
O1b C26b 1.254(9)
N1b C1b 1.344(7)
N1b C5b 1.361(8)
N2b C6b 1.338(7)
N2b C7b 1.402(7)
N3b C6b 1.348(8)
N3b C12b 1.383(7)
N3b C32b 1.469(8)
N4b C16b 1.392(8)
N4b C20b 1.323(8)
N5b C17b 1.395(9)
N5b C20b 1.362(8)
N5b C33b 1.469(9)
N6b C21b 1.341(8)
N6b C25b 1.334(8)
N7b C26b 1.315(9)
N7b C27b 1.472(11)
N7b C29b 1.512(18)
N7b C29b' 1.445(18)
C1b C2b 1.399(9)
C2b C3b 1.367(10)
C2b C31b 1.507(9)
C3b C4b 1.403(10)
C4b C5b 1.370(9)
C5b C6b 1.460(8)
C7b C8b 1.403(8)
C7b C12b 1.397(9)
C8b C9b 1.388(8)
C9b C10b 1.404(9)
C9b C13b 1.526(8)
C10b C11b 1.383(9)
C11b C12b 1.383(8)
C13b C14b 1.515(9)
C14b C15b 1.375(8)
C14b C19b 1.409(9)
C15b C16b 1.390(9)
C16b C17b 1.401(9)
C17b C18b 1.390(8)
C18b C19b 1.402(10)
C20b C21b 1.481(9)
C21b C22b 1.403(10)
C22b C23b 1.380(11)
C23b C24b 1.385(12)
C24b C25b 1.390(10)
C25b C26b 1.501(10)
C27b C28b 1.502(14)
C29b C30b 1.50(3)
C29b' C30b' 1.45(4)
O1c C26c 1.273(7)
N1c C1c 1.343(8)
N1c C5c 1.351(8)
N2c C6c 1.347(8)
N2c C7c 1.399(8)
N3c C6c 1.349(8)
N3c C12c 1.395(9)
N3c C32c 1.483(9)
N4c C16c 1.402(7)
N4c C20c 1.343(8)
N5c C17c 1.387(8)
N5c C20c 1.351(8)
N5c C33c 1.480(9)
N6c C21c 1.344(8)
N6c C25c 1.345(7)
N7c C26c 1.329(8)
N7c C27c 1.484(8)
N7c C29c 1.475(9)
C1c C2c 1.408(10)
C2c C3c 1.376(11)
C2c C31c 1.527(12)
C3c C4c 1.376(10)
C4c C5c 1.388(9)
C5c C6c 1.463(9)
C7c C8c 1.412(9)
C7c C12c 1.387(9)
C8c C9c 1.395(9)
C9c C10c 1.395(10)
C9c C13c 1.523(9)
C10c C11c 1.390(11)
C11c C12c 1.398(9)
C13c C14c 1.506(9)
C14c C15c 1.393(8)
C14c C19c 1.412(10)
C15c C16c 1.399(9)
C16c C17c 1.383(9)
C17c C18c 1.406(9)
C18c C19c 1.380(10)
C20c C21c 1.462(8)
C21c C22c 1.396(9)
C22c C23c 1.390(9)
C23c C24c 1.368(10)
C24c C25c 1.400(9)
C25c C26c 1.497(9)
C27c C28c 1.511(10)
C29c C30c 1.516(10)
S1d O1d 1.429(7)
S1d O2d 1.420(7)
S1d O3d 1.399(8)
S1d C1d 1.821(12)
C1d F1d 1.310(14)
C1d F2d 1.365(16)
C1d F3d 1.230(14)
S1e O1e 1.452(8)
S1e O2e 1.437(7)
S1e O3e 1.414(7)
S1e C1e 1.779(13)
C1e F1e 1.345(13)
C1e F2e 1.332(14)
C1e F3e 1.334(14)
S1f O1f 1.433(8)
S1f O2f 1.451(7)
S1f O3f 1.432(7)
S1f C1f 1.768(10)
C1f F1f 1.358(15)
C1f F2f 1.334(15)
C1f F3f 1.308(14)
S1g O1g 1.432(11)
S1g O2g 1.400(15)
S1g O3g 1.422(12)
S1g C1g 1.830(9)
C1g F1g 1.326(11)
C1g F2g 1.293(13)
C1g F3g 1.332(11)
S1g' O1g' 1.39(3)
S1g' O2g' 1.396(15)
S1g' O3g' 1.45(3)
S1g' C1g' 1.824(12)
C1g' F1g' 1.331(17)
C1g' F2g' 1.319(17)
C1g' F3g' 1.293(17)
S1h O1h 1.420(16)
S1h O2h 1.433(15)
S1h O3h 1.454(16)
S1h C1h 1.799(12)
C1h F1h 1.295(13)
C1h F2h 1.289(18)
C1h F3h 1.300(17)
S1h' O1h' 1.45(2)
S1h' O2h' 1.421(18)
S1h' O3h' 1.446(15)
S1h' C1h' 1.751(13)
C1h' F1h' 1.31(3)
C1h' F2h' 1.32(3)
C1h' F3h' 1.292(18)
S1i O1i 1.424(6)
S1i O2i 1.418(5)
S1i O3i 1.428(6)
S1i C1i 1.821(7)
C1i F1i 1.335(8)
C1i F2i 1.329(9)
C1i F3i 1.329(9)
N1v C1v 1.118(14)
C1v C2v 1.433(15)
N1w C1w 1.157(15)
C1w C2w 1.438(16)
N1x C1x 1.046(19)
C1x C2x 1.530(19)
N1y C1y 1.16(2)
C1y C2y 1.367(19)

loop_
_geom_torsion_atom_site_label_1
_geom_torsion_atom_site_label_2
_geom_torsion_atom_site_label_3
_geom_torsion_atom_site_label_4
_geom_torsion
C5a N1a C1a C2a .4(10)
C1a N1a C5a C4a 2.9(10)
C1a N1a C5a C6a -175.0(6)
C7a N2a C6a N3a -3.2(7)
C7a N2a C6a C5a 169.9(6)
C6a N2a C7a C8a -175.7(7)
C6a N2a C7a C12a 1.2(7)
C12a N3a C6a N2a 3.9(7)
C12a N3a C6a C5a -168.3(6)
C32a N3a C6a N2a -179.2(6)
C32a N3a C6a C5a 8.6(11)
C6a N3a C12a C7a -3.0(7)
C6a N3a C12a C11a 173.6(7)
C32a N3a C12a C7a 179.9(6)
C32a N3a C12a C11a -3.4(11)
C20a N4a C16a C15a 178.9(6)
C20a N4a C16a C17a -1.2(7)
C16a N4a C20a N5a .6(7)
C16a N4a C20a C21a -179.7(6)
C20a N5a C17a C16a -.9(7)
C20a N5a C17a C18a 178.5(7)
C33a N5a C17a C16a 179.6(6)
C33a N5a C17a C18a -1.0(11)
C17a N5a C20a N4a .1(7)
C17a N5a C20a C21a -179.5(6)
C33a N5a C20a N4a 179.6(6)
C33a N5a C20a C21a .0(10)
C25a N6a C21a C20a -179.2(5)
C25a N6a C21a C22a .3(9)
C21a N6a C25a C24a 2.3(9)
C21a N6a C25a C26a 174.2(5)
C27a N7a C26a O1a -5.8(9)
C27a N7a C26a C25a 173.5(6)
C29a N7a C26a O1a 163.5(6)
C29a N7a C26a C25a -17.2(9)
C26a N7a C27a C28a -109.0(8)
C29a N7a C27a C28a 80.6(8)
C26a N7a C29a C30a -76.9(8)
C27a N7a C29a C30a 92.9(7)
N1a C1a C2a C3a -2.9(10)
N1a C1a C2a C31a 177.8(7)
C1a C2a C3a C4a 2.3(11)
C31a C2a C3a C4a -178.6(7)
C2a C3a C4a C5a .9(12)
C3a C4a C5a N1a -3.5(11)
C3a C4a C5a C6a 174.0(7)
N1a C5a C6a N2a -5.8(8)
N1a C5a C6a N3a 165.9(6)
C4a C5a C6a N2a 176.4(7)
C4a C5a C6a N3a -11.8(11)
N2a C7a C8a C9a 172.8(6)
C12a C7a C8a C9a -3.7(9)
N2a C7a C12a N3a 1.1(7)
N2a C7a C12a C11a -175.9(6)
C8a C7a C12a N3a 178.4(6)
C8a C7a C12a C11a 1.4(10)
C7a C8a C9a C10a 3.1(9)
C7a C8a C9a C13a -173.4(6)
C8a C9a C10a C11a -.2(10)
C13a C9a C10a C11a 176.4(6)
C8a C9a C13a C14a -40.8(9)
C10a C9a C13a C14a 142.7(6)
C9a C10a C11a C12a -2.1(10)
C10a C11a C12a N3a -174.7(7)
C10a C11a C12a C7a 1.5(10)
C9a C13a C14a C15a -56.7(8)
C9a C13a C14a C19a 126.7(7)
C13a C14a C15a C16a -176.0(6)
C19a C14a C15a C16a .7(9)
C13a C14a C19a C18a 176.9(6)
C15a C14a C19a C18a .3(10)
C14a C15a C16a N4a 178.3(6)
C14a C15a C16a C17a -1.7(9)
N4a C16a C17a N5a 1.3(7)
N4a C16a C17a C18a -178.2(6)
C15a C16a C17a N5a -178.8(6)
C15a C16a C17a C18a 1.8(10)
N5a C17a C18a C19a 180.0(7)
C16a C17a C18a C19a -.7(10)
C17a C18a C19a C14a -.3(10)
N4a C20a C21a N6a -3.7(8)
N4a C20a C21a C22a 176.7(6)
N5a C20a C21a N6a 175.8(6)
N5a C20a C21a C22a -3.7(10)
N6a C21a C22a C23a -2.7(10)
C20a C21a C22a C23a 176.8(7)
C21a C22a C23a C24a 2.5(11)
C22a C23a C24a C25a -.0(11)
C23a C24a C25a N6a -2.4(10)
C23a C24a C25a C26a -173.4(7)
N6a C25a C26a O1a -35.0(8)
N6a C25a C26a N7a 145.7(6)
C24a C25a C26a O1a 136.9(7)
C24a C25a C26a N7a -42.4(9)
C5b N1b C1b C2b .3(9)
C1b N1b C5b C4b -.8(9)
C1b N1b C5b C6b -179.6(5)
C7b N2b C6b N3b -2.5(6)
C7b N2b C6b C5b 177.0(5)
C6b N2b C7b C8b -177.2(6)
C6b N2b C7b C12b .5(6)
C12b N3b C6b N2b 3.5(7)
C12b N3b C6b C5b -175.9(6)
C32b N3b C6b N2b 177.6(6)
C32b N3b C6b C5b -1.8(10)
C6b N3b C12b C7b -2.9(6)
C6b N3b C12b C11b 175.8(6)
C32b N3b C12b C7b -177.3(6)
C32b N3b C12b C11b 1.4(10)
C20b N4b C16b C15b 179.7(7)
C20b N4b C16b C17b -.3(6)
C16b N4b C20b N5b -.3(7)
C16b N4b C20b C21b -176.1(6)
C20b N5b C17b C16b -.9(6)
C20b N5b C17b C18b -179.8(6)
C33b N5b C17b C16b 178.0(5)
C33b N5b C17b C18b -.9(9)
C17b N5b C20b N4b .8(7)
C17b N5b C20b C21b 176.3(6)
C33b N5b C20b N4b -178.0(6)
C33b N5b C20b C21b -2.4(10)
C25b N6b C21b C20b 178.1(6)
C25b N6b C21b C22b -3.1(9)
C21b N6b C25b C24b 1.3(9)
C21b N6b C25b C26b 173.9(6)
C27b N7b C26b O1b -3.9(10)
C27b N7b C26b C25b 175.8(7)
C29b N7b C26b O1b 152.0(10)
C29b' N7b C26b O1b -174.7(12)
C29b N7b C26b C25b -28.4(12)
C29b' N7b C26b C25b 4.9(14)
C26b N7b C27b C28b -90.3(9)
C29b N7b C27b C28b 112.2(10)
C29b' N7b C27b C28b 81.4(13)
C26b N7b C29b C30b 127.5(15)
C26b N7b C29b' C30b' -97(3)
C27b N7b C29b C30b -75.9(18)
C27b N7b C29b' C30b' 91(3)
N1b C1b C2b C3b -.3(9)
N1b C1b C2b C31b -177.6(6)
C1b C2b C3b C4b .8(10)
C31b C2b C3b C4b 178.1(6)
C2b C3b C4b C5b -1.3(10)
C3b C4b C5b N1b 1.2(10)
C3b C4b C5b C6b 179.9(6)
N1b C5b C6b N2b -.2(8)
N1b C5b C6b N3b 179.1(6)
C4b C5b C6b N2b -179.0(6)
C4b C5b C6b N3b .4(10)
N2b C7b C8b C9b 175.6(6)
C12b C7b C8b C9b -1.8(8)
N2b C7b C12b N3b 1.5(6)
N2b C7b C12b C11b -177.3(6)
C8b C7b C12b N3b 179.4(5)
C8b C7b C12b C11b .6(9)
C7b C8b C9b C10b .7(8)
C7b C8b C9b C13b -173.2(5)
C8b C9b C10b C11b 1.8(9)
C13b C9b C10b C11b 175.8(6)
C8b C9b C13b C14b -32.6(8)
C10b C9b C13b C14b 153.3(6)
C9b C10b C11b C12b -3.0(9)
C10b C11b C12b N3b -176.8(6)
C10b C11b C12b C7b 1.8(9)
C9b C13b C14b C15b -69.1(7)
C9b C13b C14b C19b 114.9(6)
C13b C14b C15b C16b -174.8(6)
C19b C14b C15b C16b 1.2(9)
C13b C14b C19b C18b 175.0(6)
C15b C14b C19b C18b -1.0(9)
C14b C15b C16b N4b 179.5(6)
C14b C15b C16b C17b -.5(9)
N4b C16b C17b N5b .8(6)
N4b C16b C17b C18b 179.7(6)
C15b C16b C17b N5b -179.2(5)
C15b C16b C17b C18b -.3(9)
N5b C17b C18b C19b 179.1(6)
C16b C17b C18b C19b .4(9)
C17b C18b C19b C14b .3(8)
N4b C20b C21b N6b 10.2(8)
N4b C20b C21b C22b -168.5(6)
N5b C20b C21b N6b -165.0(6)
N5b C20b C21b C22b 16.3(10)
N6b C21b C22b C23b 2.8(10)
C20b C21b C22b C23b -178.6(7)
C21b C22b C23b C24b -.8(11)
C22b C23b C24b C25b -.9(11)
C23b C24b C25b N6b .8(11)
C23b C24b C25b C26b -170.9(7)
N6b C25b C26b O1b -38.8(8)
N6b C25b C26b N7b 141.5(7)
C24b C25b C26b O1b 133.4(7)
C24b C25b C26b N7b -46.3(10)
C5c N1c C1c C2c -1.7(9)
C1c N1c C5c C4c 1.7(9)
C1c N1c C5c C6c -178.1(6)
C7c N2c C6c N3c -1.3(7)
C7c N2c C6c C5c 179.9(5)
C6c N2c C7c C8c -177.7(6)
C6c N2c C7c C12c .9(6)
C12c N3c C6c N2c 1.2(7)
C12c N3c C6c C5c 179.8(6)
C32c N3c C6c N2c 177.6(6)
C32c N3c C6c C5c -3.8(11)
C6c N3c C12c C7c -.6(7)
C6c N3c C12c C11c 177.2(7)
C32c N3c C12c C7c -177.3(6)
C32c N3c C12c C11c .5(10)
C20c N4c C16c C15c -179.9(6)
C20c N4c C16c C17c 1.0(7)
C16c N4c C20c N5c -.9(7)
C16c N4c C20c C21c 177.2(6)
C20c N5c C17c C16c .2(7)
C20c N5c C17c C18c 176.4(7)
C33c N5c C17c C16c 174.6(6)
C33c N5c C17c C18c -9.2(11)
C17c N5c C20c N4c .5(7)
C17c N5c C20c C21c -177.5(6)
C33c N5c C20c N4c -173.4(6)
C33c N5c C20c C21c 8.6(10)
C25c N6c C21c C20c -176.5(5)
C25c N6c C21c C22c -1.1(9)
C21c N6c C25c C24c 3.0(8)
C21c N6c C25c C26c 177.9(5)
C27c N7c C26c O1c 171.3(5)
C27c N7c C26c C25c -9.5(9)
C29c N7c C26c O1c -7.1(8)
C29c N7c C26c C25c 172.1(6)
C26c N7c C27c C28c -131.6(6)
C29c N7c C27c C28c 46.8(7)
C26c N7c C29c C30c -120.1(7)
C27c N7c C29c C30c 61.5(8)
N1c C1c C2c C3c 1.0(11)
N1c C1c C2c C31c -179.3(7)
C1c C2c C3c C4c -.3(11)
C31c C2c C3c C4c -179.9(8)
C2c C3c C4c C5c .2(11)
C3c C4c C5c N1c -.9(10)
C3c C4c C5c C6c 178.8(7)
N1c C5c C6c N2c -8.1(8)
N1c C5c C6c N3c 173.3(6)
C4c C5c C6c N2c 172.2(6)
C4c C5c C6c N3c -6.4(11)
N2c C7c C8c C9c 176.6(6)
C12c C7c C8c C9c -1.9(9)
N2c C7c C12c N3c -.2(7)
N2c C7c C12c C11c -178.2(6)
C8c C7c C12c N3c 178.6(5)
C8c C7c C12c C11c .5(9)
C7c C8c C9c C10c 1.7(9)
C7c C8c C9c C13c -176.5(5)
C8c C9c C10c C11c -.1(9)
C13c C9c C10c C11c 178.0(6)
C8c C9c C13c C14c -55.0(8)
C10c C9c C13c C14c 126.8(6)
C9c C10c C11c C12c -1.2(9)
C10c C11c C12c N3c -176.5(6)
C10c C11c C12c C7c 1.0(9)
C9c C13c C14c C15c -59.3(8)
C9c C13c C14c C19c 122.6(7)
C13c C14c C15c C16c -177.1(6)
C19c C14c C15c C16c 1.0(9)
C13c C14c C19c C18c 178.1(6)
C15c C14c C19c C18c .1(10)
C14c C15c C16c N4c 178.3(6)
C14c C15c C16c C17c -2.7(9)
N4c C16c C17c N5c -.7(7)
N4c C16c C17c C18c -177.4(6)
C15c C16c C17c N5c -179.9(6)
C15c C16c C17c C18c 3.5(10)
N5c C17c C18c C19c -178.0(7)
C16c C17c C18c C19c -2.3(10)
C17c C18c C19c C14c .5(10)
N4c C20c C21c N6c 20.4(8)
N4c C20c C21c C22c -154.8(6)
N5c C20c C21c N6c -161.8(6)
N5c C20c C21c C22c 23.0(10)
N6c C21c C22c C23c -1.7(9)
C20c C21c C22c C23c 173.1(6)
C21c C22c C23c C24c 2.8(9)
C22c C23c C24c C25c -1.0(9)
C23c C24c C25c N6c -1.9(9)
C23c C24c C25c C26c -176.0(6)
N6c C25c C26c O1c -33.2(7)
N6c C25c C26c N7c 147.6(6)
C24c C25c C26c O1c 141.4(6)
C24c C25c C26c N7c -37.8(9)
O1d S1d C1d F1d 175.6(8)
O1d S1d C1d F2d 60.2(9)
O1d S1d C1d F3d -57.5(10)
O2d S1d C1d F1d 54.3(10)
O2d S1d C1d F2d -61.1(8)
O2d S1d C1d F3d -178.8(9)
O3d S1d C1d F1d -63.7(10)
O3d S1d C1d F2d -179.1(8)
O3d S1d C1d F3d 63.2(10)
O1e S1e C1e F1e 179.3(8)
O1e S1e C1e F2e -61.7(9)
O1e S1e C1e F3e 60.8(9)
O2e S1e C1e F1e 59.8(9)
O2e S1e C1e F2e 178.8(8)
O2e S1e C1e F3e -58.7(9)
O3e S1e C1e F1e -59.8(9)
O3e S1e C1e F2e 59.2(9)
O3e S1e C1e F3e -178.3(8)
O1f S1f C1f F1f 62.6(9)
O1f S1f C1f F2f -179.1(9)
O1f S1f C1f F3f -59.0(10)
O2f S1f C1f F1f -58.1(9)
O2f S1f C1f F2f 60.2(10)
O2f S1f C1f F3f -179.7(9)
O3f S1f C1f F1f -177.2(8)
O3f S1f C1f F2f -59.0(10)
O3f S1f C1f F3f 61.2(10)
O1g S1g C1g F1g -177.7(8)
O1g S1g C1g F2g -57.5(9)
O1g S1g C1g F3g 62.5(9)
O2g S1g C1g F1g -54.9(9)
O2g S1g C1g F2g 65.2(9)
O2g S1g C1g F3g -174.8(9)
O3g S1g C1g F1g 63.3(9)
O3g S1g C1g F2g -176.5(8)
O3g S1g C1g F3g -56.5(9)
O1g' S1g' C1g' F1g' -179.6(13)
O1g' S1g' C1g' F2g' -59.6(14)
O1g' S1g' C1g' F3g' 60.7(15)
O2g' S1g' C1g' F1g' -59.8(13)
O2g' S1g' C1g' F2g' 60.2(12)
O2g' S1g' C1g' F3g' -179.5(12)
O3g' S1g' C1g' F1g' 58.7(13)
O3g' S1g' C1g' F2g' 178.7(12)
O3g' S1g' C1g' F3g' -61.0(14)
O1h S1h C1h F1h -175.8(10)
O1h S1h C1h F2h -56.1(14)
O1h S1h C1h F3h 63.9(13)
O2h S1h C1h F1h 63.3(11)
O2h S1h C1h F2h -176.9(12)
O2h S1h C1h F3h -56.9(12)
O3h S1h C1h F1h -55.1(11)
O3h S1h C1h F2h 64.6(13)
O3h S1h C1h F3h -175.4(11)
O1h' S1h' C1h' F1h' 62.8(15)
O1h' S1h' C1h' F2h' -177.4(13)
O1h' S1h' C1h' F3h' -57.3(13)
O2h' S1h' C1h' F1h' -176.1(13)
O2h' S1h' C1h' F2h' -56.3(14)
O2h' S1h' C1h' F3h' 63.8(13)
O3h' S1h' C1h' F1h' -56.6(14)
O3h' S1h' C1h' F2h' 63.2(14)
O3h' S1h' C1h' F3h' -176.7(11)
O1i S1i C1i F1i 174.4(5)
O1i S1i C1i F2i 55.3(6)
O1i S1i C1i F3i -65.7(6)
O2i S1i C1i F1i -65.0(6)
O2i S1i C1i F2i 175.8(5)
O2i S1i C1i F3i 54.8(6)
O3i S1i C1i F1i 54.2(6)
O3i S1i C1i F2i -64.9(6)
O3i S1i C1i F3i 174.1(5)
